data_8105502
loop_
_publ_author_name
'Huang, Xiao-Ying'
'Sun, Shu-Xiang'
'Wang, Chuan-Qi'
'Yao, Pei'

_publ_section_title
;
 Crystal structure of
 catena-poly[diaqua(\m2-2-(hydroxymethyl)-1H-imidazole-4,5-dicarboxylato)cadmium(II)],
 C6H8CdN2O7
;
_journal_issue 6
_journal_name_full 'Zeitschrift f\"ur Kristallographie - New Crystal Structures'
_journal_page_first 1489
_journal_page_last 1491
_journal_paper_doi 10.1515/ncrs-2020-0366
_journal_volume 235
_journal_year 2020
_chemical_formula_moiety 'C6 H8 Cd N2 O7'
_chemical_formula_sum 'C6 H8 Cd N2 O7'
_chemical_formula_weight 332.54
_space_group_crystal_system monoclinic
_space_group_IT_number 14
_space_group_name_Hall '-P 2ybc'
_space_group_name_H-M_alt 'P 1 21/c 1'
_atom_sites_solution_hydrogens mixed
_audit_creation_method SHELXL-2014/7
_cell_angle_alpha 90
_cell_angle_beta 118.73(2)
_cell_angle_gamma 90
_cell_formula_units_Z 4
_cell_length_a 7.3428(15)
_cell_length_b 11.272(2)
_cell_length_c 12.764(4)
_cell_measurement_reflns_used 3265
_cell_measurement_temperature 293(2)
_cell_measurement_theta_max 27.8964
_cell_measurement_theta_min 2.5643
_cell_volume 926.4(4)
_computing_cell_refinement 'CrystalClear (Rigaku/MSC Inc., 2004)'
_computing_data_collection 'CrystalClear (Rigaku/MSC Inc., 2004)'
_computing_data_reduction 'CrystalClear (Rigaku/MSC Inc., 2004)'
_computing_molecular_graphics 'DIAMOND (Brandenburg, 2005)'
_computing_publication_material 'publCIF (Westrip, 2010)'
_computing_structure_refinement 'SHELXL-2014/7 (Sheldrick, 2015)'
_computing_structure_solution 'SHELXS-97 (Sheldrick, 2008)'
_diffrn_ambient_temperature 293(2)
_diffrn_detector_area_resol_mean 28.5714
_diffrn_measured_fraction_theta_full 0.997
_diffrn_measured_fraction_theta_max 0.996
_diffrn_measurement_device_type 'Rigaku Saturn'
_diffrn_measurement_method \w
_diffrn_radiation_type MoK\a
_diffrn_radiation_wavelength 0.71073
_diffrn_reflns_av_R_equivalents 0.0234
_diffrn_reflns_av_unetI/netI 0.0162
_diffrn_reflns_Laue_measured_fraction_full 0.997
_diffrn_reflns_Laue_measured_fraction_max 0.996
_diffrn_reflns_limit_h_max 9
_diffrn_reflns_limit_h_min -9
_diffrn_reflns_limit_k_max 14
_diffrn_reflns_limit_k_min -14
_diffrn_reflns_limit_l_max 16
_diffrn_reflns_limit_l_min -15
_diffrn_reflns_number 11145
_diffrn_reflns_point_group_measured_fraction_full 0.997
_diffrn_reflns_point_group_measured_fraction_max 0.996
_diffrn_reflns_theta_full 25.242
_diffrn_reflns_theta_max 27.955
_diffrn_reflns_theta_min 2.564
_diffrn_source 'fine-focus sealed tube'
_exptl_absorpt_coefficient_mu 2.384
_exptl_absorpt_correction_T_max 1.0000
_exptl_absorpt_correction_T_min 0.8708
_exptl_absorpt_correction_type multi-scan
_exptl_absorpt_process_details 'CrystalClear (Rigaku/MSC Inc., 2006)'
_exptl_crystal_colour 'light yellow'
_exptl_crystal_density_diffrn 2.384
_exptl_crystal_description prism
_exptl_crystal_F_000 648
_exptl_crystal_size_max 0.210
_exptl_crystal_size_mid 0.200
_exptl_crystal_size_min 0.180
_refine_diff_density_max 0.430
_refine_diff_density_min -0.466
_refine_diff_density_rms 0.075
_refine_ls_extinction_coef .
_refine_ls_extinction_method none
_refine_ls_goodness_of_fit_ref 1.131
_refine_ls_hydrogen_treatment constr
_refine_ls_matrix_type full
_refine_ls_number_parameters 146
_refine_ls_number_reflns 2218
_refine_ls_number_restraints 0
_refine_ls_restrained_S_all 1.131
_refine_ls_R_factor_all 0.0271
_refine_ls_R_factor_gt 0.0261
_refine_ls_shift/su_max 0.002
_refine_ls_shift/su_mean 0.000
_refine_ls_structure_factor_coef Fsqd
_refine_ls_weighting_details 'w=1/[\s^2^(Fo^2^)+(0.0230P)^2^+1.5326P] where P=(Fo^2^+2Fc^2^)/3'
_refine_ls_weighting_scheme calc
_refine_ls_wR_factor_gt 0.0603
_refine_ls_wR_factor_ref 0.0609
_reflns_Friedel_coverage 0.000
_reflns_Friedel_fraction_full .
_reflns_Friedel_fraction_max .
_reflns_number_gt 2179
_reflns_number_total 2218
_reflns_threshold_expression 'I > 2\s(I)'
_cod_data_source_file suppl_ncrs-2020-0366_suppl.cif
_cod_data_source_block exp_I
_cod_original_sg_symbol_H-M 'P 21/c'
_cod_database_code 8105502
_shelx_shelxl_version_number 2014/7
_shelx_space_group_comment
;
The symmetry employed for this shelxl refinement is uniquely defined
by the following loop, which should always be used as a source of
symmetry information in preference to the above space-group names.
They are only intended as comments.
;
_shelx_estimated_absorpt_t_min 0.634
_shelx_estimated_absorpt_t_max 0.674

loop_
_space_group_symop_operation_xyz
'x, y, z'
'-x, y+1/2, -z+1/2'
'-x, -y, -z'
'x, -y-1/2, z-1/2'

loop_
_atom_site_label
_atom_site_type_symbol
_atom_site_fract_x
_atom_site_fract_y
_atom_site_fract_z
_atom_site_U_iso_or_equiv
_atom_site_adp_type
_atom_site_occupancy
_atom_site_site_symmetry_order
_atom_site_calc_flag
_atom_site_refinement_flags_posn
_atom_site_refinement_flags_adp
_atom_site_refinement_flags_occupancy
_atom_site_disorder_assembly
_atom_site_disorder_group
Cd1 Cd 0.76875(3) 0.68699(2) 0.60990(2) 0.02556(8) Uani 1 1 d . . . . .
N1 N 0.7686(4) 0.7849(2) 0.46006(19) 0.0229(4) Uani 1 1 d . . . . .
N2 N 0.7648(4) 0.80884(18) 0.28531(19) 0.0219(4) Uani 1 1 d . . . . .
O1 O 0.7577(3) 0.9575(2) 0.61427(17) 0.0374(5) Uani 1 1 d . . . . .
O2 O 0.7387(4) 1.10193(18) 0.49297(19) 0.0351(5) Uani 1 1 d . . . . .
H2 H 0.7307 1.1083 0.4269 0.042 Uiso 1 1 calc R U . . .
O3 O 0.7292(4) 1.12567(17) 0.29964(19) 0.0335(5) Uani 1 1 d . . . . .
O4 O 0.7522(3) 1.01189(17) 0.16483(17) 0.0294(4) Uani 1 1 d . . . . .
O5 O 0.7598(4) 0.54989(19) 0.4501(2) 0.0448(6) Uani 1 1 d . . . . .
H5A H 0.7379 0.4788 0.4359 0.054 Uiso 1 1 d R U . . .
O6 O 1.1297(3) 0.6522(2) 0.7099(2) 0.0383(5) Uani 1 1 d . . . . .
H1W H 1.1674 0.7167 0.7491 0.046 Uiso 1 1 d R U . . .
H2W H 1.1516 0.6036 0.7657 0.046 Uiso 1 1 d R U . . .
O7 O 0.4021(3) 0.67143(17) 0.51172(19) 0.0321(5) Uani 1 1 d . . . . .
H3W H 0.3730 0.7423 0.4861 0.039 Uiso 1 1 d R U . . .
H4W H 0.3657 0.6347 0.4465 0.039 Uiso 1 1 d R U . . .
C1 C 0.7494(4) 0.9896(3) 0.5212(2) 0.0263(5) Uani 1 1 d . . . . .
C2 C 0.7543(4) 0.9035(2) 0.4361(2) 0.0218(5) Uani 1 1 d . . . . .
C3 C 0.7518(4) 0.9184(2) 0.3279(2) 0.0210(5) Uani 1 1 d . . . . .
C4 C 0.7445(4) 1.0247(2) 0.2591(2) 0.0239(5) Uani 1 1 d . . . . .
C5 C 0.7736(4) 0.7328(2) 0.3676(2) 0.0225(5) Uani 1 1 d . . . . .
C6 C 0.7877(5) 0.6018(2) 0.3587(3) 0.0281(6) Uani 1 1 d . . . . .
H6A H 0.6813 0.5742 0.2813 0.034 Uiso 1 1 calc R U . . .
H6B H 0.9224 0.5802 0.3677 0.034 Uiso 1 1 calc R U . . .

loop_
_atom_site_aniso_label
_atom_site_aniso_U_11
_atom_site_aniso_U_22
_atom_site_aniso_U_33
_atom_site_aniso_U_23
_atom_site_aniso_U_13
_atom_site_aniso_U_12
Cd1 0.03824(13) 0.02333(11) 0.01980(12) 0.00293(7) 0.01771(9) 0.00070(8)
N1 0.0316(12) 0.0212(10) 0.0188(10) 0.0016(8) 0.0146(9) 0.0010(9)
N2 0.0343(12) 0.0182(10) 0.0172(10) 0.0013(8) 0.0155(9) 0.0017(9)
O1 0.0487(13) 0.0460(13) 0.0241(11) -0.0038(9) 0.0228(10) -0.0003(10)
O2 0.0497(13) 0.0275(10) 0.0345(12) -0.0089(9) 0.0253(11) 0.0012(9)
O3 0.0513(13) 0.0178(9) 0.0358(11) -0.0022(8) 0.0245(10) 0.0000(9)
O4 0.0470(12) 0.0217(9) 0.0234(10) 0.0046(7) 0.0200(9) 0.0013(8)
O5 0.0864(18) 0.0196(10) 0.0435(13) 0.0030(9) 0.0433(13) -0.0021(11)
O6 0.0412(12) 0.0302(11) 0.0413(13) 0.0068(9) 0.0179(10) -0.0024(9)
O7 0.0406(12) 0.0250(10) 0.0290(11) -0.0046(8) 0.0153(9) 0.0018(8)
C1 0.0269(13) 0.0314(14) 0.0216(13) -0.0053(10) 0.0125(11) -0.0007(11)
C2 0.0254(12) 0.0236(12) 0.0180(12) -0.0010(10) 0.0117(10) -0.0011(10)
C3 0.0267(12) 0.0194(12) 0.0185(12) -0.0023(9) 0.0120(10) -0.0010(10)
C4 0.0282(13) 0.0204(12) 0.0232(13) 0.0004(10) 0.0124(11) -0.0007(10)
C5 0.0294(13) 0.0205(12) 0.0198(12) 0.0024(10) 0.0136(11) 0.0008(10)
C6 0.0419(16) 0.0198(12) 0.0283(14) 0.0020(10) 0.0213(13) 0.0040(11)

loop_
_atom_type_symbol
_atom_type_description
_atom_type_scat_dispersion_real
_atom_type_scat_dispersion_imag
_atom_type_scat_source
C C 0.0033 0.0016 'International Tables Vol C Tables 4.2.6.8 and 6.1.1.4'
H H 0.0000 0.0000 'International Tables Vol C Tables 4.2.6.8 and 6.1.1.4'
Cd Cd -0.8075 1.2024 'International Tables Vol C Tables 4.2.6.8 and 6.1.1.4'
N N 0.0061 0.0033 'International Tables Vol C Tables 4.2.6.8 and 6.1.1.4'
O O 0.0106 0.0060 'International Tables Vol C Tables 4.2.6.8 and 6.1.1.4'

loop_
_geom_angle_atom_site_label_1
_geom_angle_atom_site_label_2
_geom_angle_atom_site_label_3
_geom_angle
_geom_angle_site_symmetry_1
_geom_angle_site_symmetry_3
_geom_angle_publ_flag
N1 Cd1 N2 148.81(8) . 4_576 y
N1 Cd1 O6 94.86(8) . . y
N2 Cd1 O6 90.77(9) 4_576 . y
N1 Cd1 O7 92.95(8) . . y
N2 Cd1 O7 88.45(8) 4_576 . y
O6 Cd1 O7 166.12(8) . . y
N1 Cd1 O4 138.63(7) . 4_576 y
N2 Cd1 O4 72.46(7) 4_576 4_576 y
O6 Cd1 O4 83.47(7) . 4_576 y
O7 Cd1 O4 83.08(7) . 4_576 y
N1 Cd1 O5 67.57(8) . . y
N2 Cd1 O5 143.57(7) 4_576 . y
O6 Cd1 O5 85.50(9) . . y
O7 Cd1 O5 86.91(8) . . y
O4 Cd1 O5 71.10(7) 4_576 . y
C5 N1 C2 105.4(2) . . ?
C5 N1 Cd1 123.89(18) . . ?
C2 N1 Cd1 130.67(17) . . ?
C5 N2 C3 104.7(2) . . ?
C5 N2 Cd1 141.02(17) . 4_575 ?
C3 N2 Cd1 114.30(16) . 4_575 ?
C1 O2 H2 109.5 . . ?
C4 O4 Cd1 115.47(16) . 4_575 ?
C6 O5 Cd1 117.18(16) . . ?
C6 O5 H5A 108.4 . . ?
Cd1 O5 H5A 134.4 . . ?
Cd1 O6 H1W 98.0 . . ?
Cd1 O6 H2W 105.8 . . ?
H1W O6 H2W 100.4 . . ?
Cd1 O7 H3W 98.4 . . ?
Cd1 O7 H4W 107.2 . . ?
H3W O7 H4W 100.3 . . ?
O1 C1 O2 121.7(3) . . ?
O1 C1 C2 121.2(3) . . ?
O2 C1 C2 117.0(2) . . ?
N1 C2 C3 107.7(2) . . ?
N1 C2 C1 120.5(2) . . ?
C3 C2 C1 131.7(2) . . ?
N2 C3 C2 108.5(2) . . ?
N2 C3 C4 119.2(2) . . ?
C2 C3 C4 132.3(2) . . ?
O4 C4 O3 123.4(2) . . ?
O4 C4 C3 118.6(2) . . ?
O3 C4 C3 118.0(2) . . ?
N2 C5 N1 113.7(2) . . ?
N2 C5 C6 123.8(2) . . ?
N1 C5 C6 122.5(2) . . ?
O5 C6 C5 107.8(2) . . ?
O5 C6 H6A 110.1 . . ?
C5 C6 H6A 110.1 . . ?
O5 C6 H6B 110.1 . . ?
C5 C6 H6B 110.1 . . ?
H6A C6 H6B 108.5 . . ?

loop_
_geom_bond_atom_site_label_1
_geom_bond_atom_site_label_2
_geom_bond_distance
_geom_bond_site_symmetry_2
_geom_bond_publ_flag
Cd1 N1 2.207(2) . y
Cd1 N2 2.254(2) 4_576 y
Cd1 O6 2.357(2) . y
Cd1 O7 2.368(2) . y
Cd1 O4 2.369(2) 4_576 y
Cd1 O5 2.535(2) . y
N1 C5 1.334(3) . ?
N1 C2 1.365(3) . ?
N2 C5 1.333(3) . ?
N2 C3 1.370(3) . ?
N2 Cd1 2.253(2) 4_575 ?
O1 C1 1.215(3) . ?
O2 C1 1.308(4) . ?
O2 H2 0.8200 . ?
O3 C4 1.278(3) . ?
O4 C4 1.240(3) . ?
O4 Cd1 2.369(2) 4_575 ?
O5 C6 1.406(3) . ?
O5 H5A 0.8201 . ?
O6 H1W 0.8500 . ?
O6 H2W 0.8499 . ?
O7 H3W 0.8500 . ?
O7 H4W 0.8500 . ?
C1 C2 1.470(4) . ?
C2 C3 1.384(4) . ?
C3 C4 1.471(4) . ?
C5 C6 1.489(4) . ?
C6 H6A 0.9700 . ?
C6 H6B 0.9700 . ?

loop_
_geom_hbond_atom_site_label_D
_geom_hbond_atom_site_label_H
_geom_hbond_atom_site_label_A
_geom_hbond_distance_DH
_geom_hbond_distance_HA
_geom_hbond_distance_DA
_geom_hbond_angle_DHA
_geom_hbond_site_symmetry_A
O2 H2 O3 0.82 1.63 2.449(3) 176.2 .
O5 H5A O7 0.82 2.24 2.904(3) 137.9 3_666
O6 H1W O3 0.85 2.14 2.735(3) 126.9 3_776
O6 H2W O1 0.85 2.13 2.958(3) 165.9 2_746
O7 H3W O2 0.85 2.01 2.746(3) 144.4 3_676
O7 H4W O4 0.85 1.87 2.672(3) 156.5 2_645

loop_
_geom_torsion_atom_site_label_1
_geom_torsion_atom_site_label_2
_geom_torsion_atom_site_label_3
_geom_torsion_atom_site_label_4
_geom_torsion
_geom_torsion_site_symmetry_1
_geom_torsion_site_symmetry_2
_geom_torsion_site_symmetry_3
_geom_torsion_site_symmetry_4
C5 N1 C2 C3 -0.2(3) . . . .
Cd1 N1 C2 C3 -177.27(18) . . . .
C5 N1 C2 C1 -178.8(2) . . . .
Cd1 N1 C2 C1 4.1(4) . . . .
O1 C1 C2 N1 -0.1(4) . . . .
O2 C1 C2 N1 179.0(2) . . . .
O1 C1 C2 C3 -178.3(3) . . . .
O2 C1 C2 C3 0.8(4) . . . .
C5 N2 C3 C2 0.3(3) . . . .
Cd1 N2 C3 C2 -179.02(17) 4_575 . . .
C5 N2 C3 C4 178.6(2) . . . .
Cd1 N2 C3 C4 -0.7(3) 4_575 . . .
N1 C2 C3 N2 -0.1(3) . . . .
C1 C2 C3 N2 178.3(3) . . . .
N1 C2 C3 C4 -178.0(3) . . . .
C1 C2 C3 C4 0.3(5) . . . .
Cd1 O4 C4 O3 -178.0(2) 4_575 . . .
Cd1 O4 C4 C3 1.6(3) 4_575 . . .
N2 C3 C4 O4 -0.6(4) . . . .
C2 C3 C4 O4 177.2(3) . . . .
N2 C3 C4 O3 178.9(2) . . . .
C2 C3 C4 O3 -3.2(5) . . . .
C3 N2 C5 N1 -0.4(3) . . . .
Cd1 N2 C5 N1 178.6(2) 4_575 . . .
C3 N2 C5 C6 179.6(3) . . . .
Cd1 N2 C5 C6 -1.4(5) 4_575 . . .
C2 N1 C5 N2 0.4(3) . . . .
Cd1 N1 C5 N2 177.71(17) . . . .
C2 N1 C5 C6 -179.7(3) . . . .
Cd1 N1 C5 C6 -2.3(4) . . . .
Cd1 O5 C6 C5 -11.4(3) . . . .
N2 C5 C6 O5 -170.6(3) . . . .
N1 C5 C6 O5 9.5(4) . . . .
